data_4511335
loop_
_publ_author_name
'Zhao, Xia-Xia'
'Ma, Jian-Ping'
'Dong, Yu-Bin'
'Huang, Ru-Qi'
'Lai, Tianshu'

_publ_section_title
;
 Construction of Metal&#x2212;Organic Frameworks (M = Cd(II), Co(II),
 Zn(II), and Cu(II)) Based on Semirigid Oxadiazole Bridging Ligands by
 Solution and Hydrothermal Reactions
;
_journal_issue 6
_journal_name_full 'Crystal Growth &amp; Design'
_journal_page_first 1058
_journal_paper_doi 10.1021/cg060583+
_journal_volume 7
_journal_year 2007
_chemical_formula_sum 'C20 H18 Co N6 O5'
_chemical_formula_weight 481.33
_chemical_name_systematic
; 
 ? 
;
_space_group_IT_number 15
_symmetry_cell_setting monoclinic
_symmetry_space_group_name_Hall '-C 2yc'
_symmetry_space_group_name_H-M 'C 1 2/c 1'
_atom_sites_solution_hydrogens geom
_atom_sites_solution_primary direct
_atom_sites_solution_secondary difmap
_audit_creation_method SHELXL-97
_cell_angle_alpha 90.00
_cell_angle_beta 103.054(10)
_cell_angle_gamma 90.00
_cell_formula_units_Z 4
_cell_length_a 23.024(18)
_cell_length_b 10.095(8)
_cell_length_c 8.741(7)
_cell_measurement_reflns_used 2071
_cell_measurement_temperature 298(2)
_cell_measurement_theta_max 26.514
_cell_measurement_theta_min 3.104
_cell_volume 1979(3)
_computing_cell_refinement 'Bruker SMART'
_computing_data_collection 'Bruker SMART'
_computing_data_reduction 'Bruker SAINT'
_computing_molecular_graphics 'Bruker SHELXTL'
_computing_publication_material 'Bruker SHELXTL'
_computing_structure_refinement 'SHELXL-97 (Sheldrick, 1997)'
_computing_structure_solution 'SHELXS-97 (Sheldrick, 1990)'
_diffrn_ambient_temperature 298(2)
_diffrn_measured_fraction_theta_full 0.998
_diffrn_measured_fraction_theta_max 0.998
_diffrn_measurement_device_type 'CCD area detector'
_diffrn_measurement_method 'phi and omega scans'
_diffrn_radiation_monochromator graphite
_diffrn_radiation_source 'fine-focus sealed tube'
_diffrn_radiation_type MoK\a
_diffrn_radiation_wavelength 0.71073
_diffrn_reflns_av_R_equivalents 0.0372
_diffrn_reflns_av_sigmaI/netI 0.0399
_diffrn_reflns_limit_h_max 21
_diffrn_reflns_limit_h_min -27
_diffrn_reflns_limit_k_max 12
_diffrn_reflns_limit_k_min -11
_diffrn_reflns_limit_l_max 10
_diffrn_reflns_limit_l_min -10
_diffrn_reflns_number 5171
_diffrn_reflns_theta_full 25.50
_diffrn_reflns_theta_max 25.50
_diffrn_reflns_theta_min 3.10
_exptl_absorpt_coefficient_mu 0.916
_exptl_absorpt_correction_T_max 0.9909
_exptl_absorpt_correction_T_min 0.7707
_exptl_absorpt_correction_type multi-scan
_exptl_absorpt_process_details sadabs
_exptl_crystal_colour red
_exptl_crystal_density_diffrn 1.615
_exptl_crystal_density_method 'not measured'
_exptl_crystal_description plan
_exptl_crystal_F_000 988
_exptl_crystal_size_max 0.30
_exptl_crystal_size_mid 0.20
_exptl_crystal_size_min 0.01
_refine_diff_density_max 0.441
_refine_diff_density_min -0.259
_refine_diff_density_rms 0.072
_refine_ls_extinction_method none
_refine_ls_goodness_of_fit_ref 1.058
_refine_ls_hydrogen_treatment mixed
_refine_ls_matrix_type full
_refine_ls_number_parameters 151
_refine_ls_number_reflns 1842
_refine_ls_number_restraints 0
_refine_ls_restrained_S_all 1.058
_refine_ls_R_factor_all 0.0475
_refine_ls_R_factor_gt 0.0412
_refine_ls_shift/su_max 0.000
_refine_ls_shift/su_mean 0.000
_refine_ls_structure_factor_coef Fsqd
_refine_ls_weighting_details 'calc w=1/[\s^2^(Fo^2^)+(0.0593P)^2^+1.3326P] where P=(Fo^2^+2Fc^2^)/3'
_refine_ls_weighting_scheme calc
_refine_ls_wR_factor_gt 0.1047
_refine_ls_wR_factor_ref 0.1082
_reflns_number_gt 1589
_reflns_number_total 1842
_reflns_threshold_expression >2sigma(I)
_cod_data_source_file cg060583%2Bsi20060901_024314.cif
_cod_data_source_block 6
_cod_depositor_comments
;
The following automatic conversions were performed:

'_symmetry_cell_setting' value 'Monoclinic' changed to 'monoclinic'
according to
/usr/data/users/saulius/automatic-downloads/retrospective/ACS/lib/dictionaries/cif_core.dic
dictionary named 'cif_core.dic' version 2.4.2 from 2011-04-26.

Automatic conversion script
Id: cif_fix_values 2281 2013-09-26 08:29:07Z andrius 
;
_cod_original_sg_symbol_H-M C2/c
_cod_database_code 4511335

loop_
_symmetry_equiv_pos_as_xyz
'x, y, z'
'-x, y, -z+1/2'
'x+1/2, y+1/2, z'
'-x+1/2, y+1/2, -z+1/2'
'-x, -y, -z'
'x, -y, z-1/2'
'-x+1/2, -y+1/2, -z'
'x+1/2, -y+1/2, z-1/2'

loop_
_atom_site_label
_atom_site_type_symbol
_atom_site_fract_x
_atom_site_fract_y
_atom_site_fract_z
_atom_site_U_iso_or_equiv
_atom_site_adp_type
_atom_site_occupancy
_atom_site_symmetry_multiplicity
_atom_site_calc_flag
_atom_site_refinement_flags
Co1 Co 0.0000 1.0000 0.0000 0.02658(19) Uani 1 2 d S
N1 N 0.41292(9) 0.8342(2) 0.2703(2) 0.0336(5) Uani 1 1 d .
N2 N 0.44330(12) 0.9041(2) 0.3944(3) 0.0505(7) Uani 1 1 d .
N3 N 0.46753(9) 0.6894(2) 0.4197(2) 0.0311(5) Uani 1 1 d .
C1 C 0.11941(11) 0.8750(3) 0.1480(3) 0.0318(6) Uani 1 1 d .
C2 C 0.18474(11) 0.8757(2) 0.1480(3) 0.0290(6) Uani 1 1 d .
C3 C 0.20599(12) 0.9606(3) 0.0497(3) 0.0378(6) Uani 1 1 d .
H3 H 0.1795 1.0152 -0.0184 0.045 Uiso 1 1 calc R
C4 C 0.26564(13) 0.9656(3) 0.0509(3) 0.0396(7) Uani 1 1 d .
H4 H 0.2791 1.0235 -0.0163 0.047 Uiso 1 1 calc R
C5 C 0.30619(11) 0.8856(2) 0.1509(3) 0.0305(6) Uani 1 1 d .
C6 C 0.28484(12) 0.7990(3) 0.2481(3) 0.0387(7) Uani 1 1 d .
H6 H 0.3112 0.7431 0.3146 0.046 Uiso 1 1 calc R
C7 C 0.22482(12) 0.7948(3) 0.2474(3) 0.0362(6) Uani 1 1 d .
H7 H 0.2112 0.7370 0.3145 0.043 Uiso 1 1 calc R
C8 C 0.37066(12) 0.8973(3) 0.1418(3) 0.0408(7) Uani 1 1 d .
H8A H 0.3752 0.8585 0.0436 0.049 Uiso 1 1 calc R
H8B H 0.3807 0.9905 0.1397 0.049 Uiso 1 1 calc R
C9 C 0.42754(12) 0.7075(3) 0.2869(3) 0.0327(6) Uani 1 1 d .
H9 H 0.4120 0.6411 0.2157 0.039 Uiso 1 1 calc R
C10 C 0.47573(15) 0.8123(3) 0.4810(4) 0.0460(7) Uani 1 1 d .
H10 H 0.5020 0.8306 0.5762 0.055 Uiso 1 1 calc R
O1 O 0.08604(8) 0.9385(2) 0.0374(2) 0.0376(5) Uani 1 1 d .
O2 O 0.10189(9) 0.8153(2) 0.2541(2) 0.0497(6) Uani 1 1 d .
O3 O 0.0000 0.9374(3) 0.2500 0.0302(6) Uani 1 2 d S
H3A H -0.0308(14) 0.890(3) 0.234(4) 0.052(10) Uiso 1 1 d .

loop_
_atom_site_aniso_label
_atom_site_aniso_U_11
_atom_site_aniso_U_22
_atom_site_aniso_U_33
_atom_site_aniso_U_23
_atom_site_aniso_U_13
_atom_site_aniso_U_12
Co1 0.0157(3) 0.0348(3) 0.0272(3) -0.00092(19) 0.00084(19) 0.00025(18)
N1 0.0210(12) 0.0394(13) 0.0392(12) 0.0024(10) 0.0042(10) 0.0038(9)
N2 0.0518(17) 0.0389(14) 0.0542(16) -0.0043(12) -0.0020(14) 0.0025(12)
N3 0.0223(11) 0.0369(12) 0.0324(11) 0.0006(9) 0.0028(9) 0.0031(9)
C1 0.0231(14) 0.0381(14) 0.0321(14) -0.0077(11) 0.0020(11) 0.0036(11)
C2 0.0218(13) 0.0348(14) 0.0294(13) -0.0067(10) 0.0035(10) 0.0037(11)
C3 0.0239(15) 0.0479(16) 0.0386(15) 0.0093(13) 0.0005(12) 0.0093(13)
C4 0.0290(16) 0.0468(16) 0.0436(16) 0.0131(13) 0.0095(13) 0.0055(13)
C5 0.0219(13) 0.0329(14) 0.0361(14) -0.0010(11) 0.0055(11) 0.0052(11)
C6 0.0248(14) 0.0440(16) 0.0452(16) 0.0123(13) 0.0034(12) 0.0109(12)
C7 0.0263(14) 0.0394(15) 0.0438(15) 0.0075(12) 0.0098(12) 0.0039(12)
C8 0.0256(15) 0.0515(18) 0.0441(16) 0.0139(13) 0.0051(13) 0.0078(13)
C9 0.0258(14) 0.0370(15) 0.0348(14) -0.0026(11) 0.0057(11) 0.0038(11)
C10 0.0438(18) 0.0428(17) 0.0437(16) -0.0031(13) -0.0063(13) -0.0005(14)
O1 0.0186(9) 0.0588(13) 0.0330(10) 0.0020(9) 0.0009(8) 0.0073(9)
O2 0.0278(11) 0.0718(15) 0.0513(12) 0.0203(11) 0.0129(10) 0.0101(10)
O3 0.0182(14) 0.0424(16) 0.0294(13) 0.000 0.0043(11) 0.000

loop_
_atom_type_symbol
_atom_type_description
_atom_type_scat_dispersion_real
_atom_type_scat_dispersion_imag
_atom_type_scat_source
C C 0.0033 0.0016 'International Tables Vol C Tables 4.2.6.8 and 6.1.1.4'
H H 0.0000 0.0000 'International Tables Vol C Tables 4.2.6.8 and 6.1.1.4'
N N 0.0061 0.0033 'International Tables Vol C Tables 4.2.6.8 and 6.1.1.4'
O O 0.0106 0.0060 'International Tables Vol C Tables 4.2.6.8 and 6.1.1.4'
Co Co 0.3494 0.9721 'International Tables Vol C Tables 4.2.6.8 and 6.1.1.4'

loop_
_geom_angle_atom_site_label_1
_geom_angle_atom_site_label_2
_geom_angle_atom_site_label_3
_geom_angle
_geom_angle_site_symmetry_1
_geom_angle_site_symmetry_3
O1 Co1 O1 180.000(1) 5_575 .
O1 Co1 N3 87.94(9) 5_575 8_465
O1 Co1 N3 92.06(9) . 8_465
O1 Co1 N3 92.06(9) 5_575 4
O1 Co1 N3 87.94(9) . 4
N3 Co1 N3 180.0 8_465 4
O1 Co1 O3 88.41(6) 5_575 5_575
O1 Co1 O3 91.59(6) . 5_575
N3 Co1 O3 90.51(9) 8_465 5_575
N3 Co1 O3 89.49(9) 4 5_575
O1 Co1 O3 91.59(6) 5_575 .
O1 Co1 O3 88.41(6) . .
N3 Co1 O3 89.49(9) 8_465 .
N3 Co1 O3 90.51(9) 4 .
O3 Co1 O3 180.00(14) 5_575 .
C9 N1 N2 110.1(2) . .
C9 N1 C8 128.1(2) . .
N2 N1 C8 121.7(2) . .
C10 N2 N1 102.6(2) . .
C9 N3 C10 103.2(2) . .
C9 N3 Co1 122.75(18) . 4_545
C10 N3 Co1 133.89(19) . 4_545
O2 C1 O1 124.8(2) . .
O2 C1 C2 119.6(2) . .
O1 C1 C2 115.6(2) . .
C3 C2 C7 118.6(2) . .
C3 C2 C1 119.9(2) . .
C7 C2 C1 121.6(2) . .
C4 C3 C2 120.9(3) . .
C4 C3 H3 119.6 . .
C2 C3 H3 119.6 . .
C3 C4 C5 121.0(3) . .
C3 C4 H4 119.5 . .
C5 C4 H4 119.5 . .
C6 C5 C4 118.2(3) . .
C6 C5 C8 124.9(2) . .
C4 C5 C8 116.9(2) . .
C7 C6 C5 120.6(2) . .
C7 C6 H6 119.7 . .
C5 C6 H6 119.7 . .
C6 C7 C2 120.7(2) . .
C6 C7 H7 119.7 . .
C2 C7 H7 119.7 . .
N1 C8 C5 114.7(2) . .
N1 C8 H8A 108.6 . .
C5 C8 H8A 108.6 . .
N1 C8 H8B 108.6 . .
C5 C8 H8B 108.6 . .
H8A C8 H8B 107.6 . .
N3 C9 N1 109.9(2) . .
N3 C9 H9 125.1 . .
N1 C9 H9 125.1 . .
N2 C10 N3 114.1(3) . .
N2 C10 H10 122.9 . .
N3 C10 H10 122.9 . .
C1 O1 Co1 132.83(17) . .
Co1 O3 Co1 147.76(14) 2 .
Co1 O3 H3A 98(2) 2 .
Co1 O3 H3A 100(2) . .

loop_
_geom_bond_atom_site_label_1
_geom_bond_atom_site_label_2
_geom_bond_distance
_geom_bond_site_symmetry_2
Co1 O1 2.031(2) 5_575
Co1 O1 2.031(2) .
Co1 N3 2.114(2) 8_465
Co1 N3 2.114(3) 4
Co1 O3 2.2747(19) 5_575
Co1 O3 2.2747(19) .
N1 C9 1.322(4) .
N1 N2 1.350(3) .
N1 C8 1.456(3) .
N2 C10 1.317(4) .
N3 C9 1.322(3) .
N3 C10 1.348(4) .
N3 Co1 2.114(2) 4_545
C1 O2 1.247(3) .
C1 O1 1.265(3) .
C1 C2 1.504(4) .
C2 C3 1.380(4) .
C2 C7 1.382(4) .
C3 C4 1.372(4) .
C3 H3 0.9300 .
C4 C5 1.385(4) .
C4 H4 0.9300 .
C5 C6 1.385(4) .
C5 C8 1.509(4) .
C6 C7 1.381(4) .
C6 H6 0.9300 .
C7 H7 0.9300 .
C8 H8A 0.9700 .
C8 H8B 0.9700 .
C9 H9 0.9300 .
C10 H10 0.9300 .
O3 Co1 2.2747(19) 2
O3 H3A 0.84(3) .

loop_
_geom_hbond_atom_site_label_D
_geom_hbond_atom_site_label_H
_geom_hbond_atom_site_label_A
_geom_hbond_distance_DH
_geom_hbond_distance_HA
_geom_hbond_distance_DA
_geom_hbond_angle_DHA
_geom_hbond_site_symmetry_A
O3 H3A O2 0.84(3) 1.83(3) 2.643(3) 163(3) 2

loop_
_geom_torsion_atom_site_label_1
_geom_torsion_atom_site_label_2
_geom_torsion_atom_site_label_3
_geom_torsion_atom_site_label_4
_geom_torsion
_geom_torsion_site_symmetry_1
_geom_torsion_site_symmetry_4
C9 N1 N2 C10 0.3(3) . .
C8 N1 N2 C10 -180.0(2) . .
O2 C1 C2 C3 -168.0(3) . .
O1 C1 C2 C3 11.3(4) . .
O2 C1 C2 C7 10.5(4) . .
O1 C1 C2 C7 -170.3(2) . .
C7 C2 C3 C4 -0.4(4) . .
C1 C2 C3 C4 178.1(3) . .
C2 C3 C4 C5 0.0(5) . .
C3 C4 C5 C6 0.9(4) . .
C3 C4 C5 C8 179.2(3) . .
C4 C5 C6 C7 -1.3(4) . .
C8 C5 C6 C7 -179.5(3) . .
C5 C6 C7 C2 0.9(4) . .
C3 C2 C7 C6 0.0(4) . .
C1 C2 C7 C6 -178.5(2) . .
C9 N1 C8 C5 81.1(3) . .
N2 N1 C8 C5 -98.6(3) . .
C6 C5 C8 N1 -14.5(4) . .
C4 C5 C8 N1 167.3(3) . .
C10 N3 C9 N1 0.1(3) . .
Co1 N3 C9 N1 176.46(16) 4_545 .
N2 N1 C9 N3 -0.2(3) . .
C8 N1 C9 N3 -180.0(2) . .
N1 N2 C10 N3 -0.2(4) . .
C9 N3 C10 N2 0.1(3) . .
Co1 N3 C10 N2 -175.7(2) 4_545 .
O2 C1 O1 Co1 12.5(4) . .
C2 C1 O1 Co1 -166.80(16) . .
O1 Co1 O1 C1 123(100) 5_575 .
N3 Co1 O1 C1 -80.5(3) 8_465 .
N3 Co1 O1 C1 99.5(3) 4 .
O3 Co1 O1 C1 -171.1(3) 5_575 .
O3 Co1 O1 C1 8.9(3) . .
O1 Co1 O3 Co1 -71.92(6) 5_575 2
O1 Co1 O3 Co1 108.08(6) . 2
N3 Co1 O3 Co1 -159.85(6) 8_465 2
N3 Co1 O3 Co1 20.15(6) 4 2
O3 Co1 O3 Co1 0(100) 5_575 2
